data_7029785
loop_
_publ_author_name
'Yang, Jin'
'Li, Pinhua'
'Zhang, Yicheng'
'Wang, Lei'

_publ_section_title
;
 Dinuclear NHC-palladium complexes containing phosphine spacers:
 synthesis, X-ray structures and their catalytic activities towards the
 Hiyama coupling reaction.
;
_journal_issue 19
_journal_name_full 'Dalton transactions (Cambridge, England : 2003)'
_journal_page_first 7166
_journal_page_last 7175
_journal_paper_doi 10.1039/c4dt00180j
_journal_volume 43
_journal_year 2014
_chemical_formula_moiety 'C80 H96 Cl4 N4 P2 Pd2, 2(C H2 Cl2)'
_chemical_formula_sum 'C82 H100 Cl8 N4 P2 Pd2'
_chemical_formula_weight 1700.00
_chemical_name_systematic
; 
 ? 
;
_space_group_IT_number 2
_symmetry_cell_setting triclinic
_symmetry_space_group_name_Hall '-P 1'
_symmetry_space_group_name_H-M 'P -1'
_atom_sites_solution_hydrogens geom
_atom_sites_solution_primary direct
_atom_sites_solution_secondary difmap
_audit_creation_method SHELXL-97
_cell_angle_alpha 99.380(7)
_cell_angle_beta 90.260(8)
_cell_angle_gamma 119.210(7)
_cell_formula_units_Z 2
_cell_length_a 13.168(6)
_cell_length_b 13.479(7)
_cell_length_c 28.285(13)
_cell_measurement_reflns_used 8668
_cell_measurement_temperature 296(2)
_cell_measurement_theta_max 28.1033
_cell_measurement_theta_min 2.4148
_cell_volume 4303(4)
_computing_cell_refinement 'Bruker SMART'
_computing_data_collection 'Bruker SMART APEX II'
_computing_data_reduction 'Bruker SAINT'
_computing_molecular_graphics 'Bruker SHELXTL'
_computing_publication_material 'Bruker SHELXTL'
_computing_structure_refinement 'SHELXL-97 (Sheldrick, 2008)'
_computing_structure_solution 'SHELXS-97 (Sheldrick, 2008)'
_diffrn_ambient_temperature 296(2)
_diffrn_measured_fraction_theta_full 0.985
_diffrn_measured_fraction_theta_max 0.985
_diffrn_measurement_device_type 'Bruker APEX II area detector'
_diffrn_measurement_method '\w scans'
_diffrn_radiation_monochromator graphite
_diffrn_radiation_source 'fine-focus sealed tube'
_diffrn_radiation_type MoK\a
_diffrn_radiation_wavelength 0.71073
_diffrn_reflns_av_R_equivalents 0.2229
_diffrn_reflns_av_unetI/netI 0.1551
_diffrn_reflns_limit_h_max 15
_diffrn_reflns_limit_h_min -12
_diffrn_reflns_limit_k_max 15
_diffrn_reflns_limit_k_min -16
_diffrn_reflns_limit_l_max 30
_diffrn_reflns_limit_l_min -33
_diffrn_reflns_number 21896
_diffrn_reflns_theta_full 25.00
_diffrn_reflns_theta_max 25.00
_diffrn_reflns_theta_min 1.47
_exptl_absorpt_coefficient_mu 0.746
_exptl_absorpt_correction_T_max 0.9291
_exptl_absorpt_correction_T_min 0.8651
_exptl_absorpt_correction_type multi-scan
_exptl_absorpt_process_details SADABS
_exptl_crystal_colour yellow
_exptl_crystal_density_diffrn 1.312
_exptl_crystal_density_method 'not measured'
_exptl_crystal_description bolck
_exptl_crystal_F_000 1756
_exptl_crystal_size_max 0.20
_exptl_crystal_size_mid 0.15
_exptl_crystal_size_min 0.10
_refine_diff_density_max 1.872
_refine_diff_density_min -2.053
_refine_diff_density_rms 0.160
_refine_ls_extinction_method none
_refine_ls_goodness_of_fit_ref 1.142
_refine_ls_hydrogen_treatment constr
_refine_ls_matrix_type full
_refine_ls_number_parameters 875
_refine_ls_number_reflns 14904
_refine_ls_number_restraints 0
_refine_ls_restrained_S_all 1.142
_refine_ls_R_factor_all 0.1381
_refine_ls_R_factor_gt 0.0828
_refine_ls_shift/su_max 0.000
_refine_ls_shift/su_mean 0.000
_refine_ls_structure_factor_coef Fsqd
_refine_ls_weighting_details 'calc w=1/[\s^2^(Fo^2^)+(0.0485P)^2^+58.7681P] where P=(Fo^2^+2Fc^2^)/3'
_refine_ls_weighting_scheme calc
_refine_ls_wR_factor_gt 0.2367
_refine_ls_wR_factor_ref 0.2676
_reflns_number_gt 10500
_reflns_number_total 14904
_reflns_threshold_expression >2sigma(I)
_cod_data_source_file c4dt00180j2.cif
_cod_data_source_block 2
_cod_depositor_comments
;
The following automatic conversions were performed:

'_exptl_absorpt_correction_type' value 'Multi-scan' changed to
'multi-scan' according to
/usr/data/users/saulius/crontab/automatic-downloads/rss-feeds/RSC/lib/dictionaries/cif_core.dic
dictionary named 'cif_core.dic' version 2.4.2 from 2011-04-26.

Automatic conversion script
Id: cif_fix_values 2281 2013-09-26 08:29:07Z andrius 

 Adding full bibliography for
 ./tmp-cod-update-bibliographies-12899/cifs/7029785.cif.
;
_cod_original_sg_symbol_H-M P-1
_cod_database_code 7029785

loop_
_symmetry_equiv_pos_as_xyz
'x, y, z'
'-x, -y, -z'

loop_
_atom_site_label
_atom_site_type_symbol
_atom_site_fract_x
_atom_site_fract_y
_atom_site_fract_z
_atom_site_U_iso_or_equiv
_atom_site_adp_type
_atom_site_occupancy
_atom_site_symmetry_multiplicity
_atom_site_calc_flag
_atom_site_refinement_flags
Pd1 Pd 0.39568(6) 0.48707(6) 0.37983(3) 0.0318(2) Uani 1 1 d .
Pd2 Pd 0.90856(6) 0.51283(6) 0.12025(3) 0.0313(2) Uani 1 1 d .
P1 P 0.5149(2) 0.4475(2) 0.42276(10) 0.0350(6) Uani 1 1 d .
P2 P 1.0680(2) 0.5526(2) 0.07711(10) 0.0337(6) Uani 1 1 d .
Cl1 Cl 0.2600(2) 0.4357(3) 0.43459(11) 0.0489(7) Uani 1 1 d .
Cl2 Cl 0.5210(2) 0.5200(3) 0.32008(11) 0.0503(7) Uani 1 1 d .
Cl3 Cl 0.8236(2) 0.5637(3) 0.06576(11) 0.0485(7) Uani 1 1 d .
Cl4 Cl 1.0017(2) 0.4805(3) 0.17969(11) 0.0505(7) Uani 1 1 d .
N1 N 0.2123(7) 0.4766(7) 0.3096(4) 0.042(2) Uani 1 1 d .
N2 N 0.3425(7) 0.6500(7) 0.3395(3) 0.038(2) Uani 1 1 d .
N3 N 0.6920(7) 0.3497(7) 0.1608(3) 0.036(2) Uani 1 1 d .
N4 N 0.7350(7) 0.5231(7) 0.1907(3) 0.038(2) Uani 1 1 d .
C1 C 0.3050(8) 0.5378(8) 0.3410(3) 0.030(2) Uani 1 1 d .
C2 C 0.2728(10) 0.6576(10) 0.3050(5) 0.047(3) Uani 1 1 d .
H2 H 0.2805 0.7248 0.2967 0.057 Uiso 1 1 calc R
C3 C 0.1926(10) 0.5492(10) 0.2860(5) 0.054(3) Uani 1 1 d .
H3 H 0.1341 0.5263 0.2614 0.065 Uiso 1 1 calc R
C4 C 0.1335(9) 0.3535(9) 0.3049(4) 0.039(2) Uani 1 1 d .
C5 C 0.1583(9) 0.2761(10) 0.2766(4) 0.048(3) Uani 1 1 d .
C6 C 0.0832(11) 0.1595(10) 0.2753(5) 0.062(4) Uani 1 1 d .
H6 H 0.0987 0.1051 0.2572 0.075 Uiso 1 1 calc R
C7 C -0.0134(11) 0.1230(10) 0.3003(5) 0.060(4) Uani 1 1 d .
H7 H -0.0634 0.0442 0.2986 0.072 Uiso 1 1 calc R
C8 C -0.0370(10) 0.2010(10) 0.3278(5) 0.053(3) Uani 1 1 d .
H8 H -0.1027 0.1745 0.3448 0.064 Uiso 1 1 calc R
C9 C 0.0349(9) 0.3192(9) 0.3308(4) 0.043(3) Uani 1 1 d .
C10 C 0.2590(11) 0.3155(11) 0.2449(6) 0.066(4) Uani 1 1 d .
H10 H 0.3153 0.3968 0.2580 0.079 Uiso 1 1 calc R
C11 C 0.3224(15) 0.2450(16) 0.2460(10) 0.146(12) Uani 1 1 d .
H11A H 0.2708 0.1659 0.2309 0.219 Uiso 1 1 calc R
H11B H 0.3449 0.2482 0.2788 0.219 Uiso 1 1 calc R
H11C H 0.3908 0.2769 0.2289 0.219 Uiso 1 1 calc R
C12 C 0.2161(16) 0.3082(19) 0.1948(6) 0.118(9) Uani 1 1 d .
H12A H 0.1612 0.2291 0.1810 0.176 Uiso 1 1 calc R
H12B H 0.2809 0.3368 0.1756 0.176 Uiso 1 1 calc R
H12C H 0.1785 0.3541 0.1955 0.176 Uiso 1 1 calc R
C13 C 0.0012(10) 0.4031(11) 0.3593(6) 0.064(4) Uani 1 1 d .
H13 H 0.0711 0.4800 0.3654 0.077 Uiso 1 1 calc R
C14 C -0.0404(13) 0.3741(15) 0.4074(6) 0.083(5) Uani 1 1 d .
H14A H -0.1120 0.3013 0.4025 0.124 Uiso 1 1 calc R
H14B H -0.0537 0.4336 0.4246 0.124 Uiso 1 1 calc R
H14C H 0.0178 0.3690 0.4257 0.124 Uiso 1 1 calc R
C15 C -0.0903(14) 0.4093(14) 0.3288(7) 0.089(6) Uani 1 1 d .
H15A H -0.0646 0.4221 0.2976 0.134 Uiso 1 1 calc R
H15B H -0.1013 0.4719 0.3442 0.134 Uiso 1 1 calc R
H15C H -0.1629 0.3378 0.3255 0.134 Uiso 1 1 calc R
C16 C 0.4312(8) 0.7485(8) 0.3732(4) 0.037(2) Uani 1 1 d .
C17 C 0.4009(10) 0.7744(9) 0.4196(5) 0.049(3) Uani 1 1 d .
C18 C 0.4882(11) 0.8655(11) 0.4518(5) 0.057(3) Uani 1 1 d .
H18 H 0.4717 0.8834 0.4830 0.069 Uiso 1 1 calc R
C19 C 0.5987(11) 0.9302(11) 0.4388(5) 0.065(4) Uani 1 1 d .
H19 H 0.6561 0.9915 0.4610 0.078 Uiso 1 1 calc R
C20 C 0.6247(10) 0.9044(10) 0.3928(5) 0.057(3) Uani 1 1 d .
H20 H 0.7000 0.9488 0.3846 0.068 Uiso 1 1 calc R
C21 C 0.5427(9) 0.8151(9) 0.3590(4) 0.042(3) Uani 1 1 d .
C22 C 0.2752(11) 0.7127(10) 0.4320(5) 0.057(4) Uani 1 1 d .
H22 H 0.2372 0.6339 0.4130 0.069 Uiso 1 1 calc R
C23 C 0.2674(16) 0.7027(14) 0.4855(6) 0.088(6) Uani 1 1 d .
H23A H 0.2868 0.7764 0.5047 0.132 Uiso 1 1 calc R
H23B H 0.3212 0.6792 0.4952 0.132 Uiso 1 1 calc R
H23C H 0.1894 0.6463 0.4900 0.132 Uiso 1 1 calc R
C24 C 0.2098(14) 0.7697(16) 0.4183(8) 0.092(6) Uani 1 1 d .
H24A H 0.2471 0.8485 0.4353 0.138 Uiso 1 1 calc R
H24B H 0.1309 0.7291 0.4265 0.138 Uiso 1 1 calc R
H24C H 0.2092 0.7684 0.3842 0.138 Uiso 1 1 calc R
C25 C 0.5729(11) 0.7919(10) 0.3083(5) 0.053(3) Uani 1 1 d .
H25 H 0.5143 0.7131 0.2929 0.063 Uiso 1 1 calc R
C26 C 0.5674(16) 0.8768(14) 0.2795(6) 0.083(5) Uani 1 1 d .
H26A H 0.4900 0.8666 0.2784 0.125 Uiso 1 1 calc R
H26B H 0.5865 0.8620 0.2474 0.125 Uiso 1 1 calc R
H26C H 0.6223 0.9547 0.2949 0.125 Uiso 1 1 calc R
C27 C 0.6935(11) 0.8009(12) 0.3079(6) 0.070(4) Uani 1 1 d .
H27A H 0.7528 0.8792 0.3205 0.105 Uiso 1 1 calc R
H27B H 0.7063 0.7786 0.2754 0.105 Uiso 1 1 calc R
H27C H 0.6970 0.7505 0.3274 0.105 Uiso 1 1 calc R
C28 C 0.6684(9) 0.5573(10) 0.4284(4) 0.042(3) Uani 1 1 d .
C29 C 0.6944(10) 0.6675(11) 0.4239(5) 0.057(3) Uani 1 1 d .
H29 H 0.6347 0.6816 0.4157 0.069 Uiso 1 1 calc R
C30 C 0.8088(12) 0.7570(11) 0.4314(6) 0.066(4) Uani 1 1 d .
H30 H 0.8266 0.8317 0.4290 0.079 Uiso 1 1 calc R
C31 C 0.8958(11) 0.7338(14) 0.4426(6) 0.075(5) Uani 1 1 d .
H31 H 0.9734 0.7928 0.4469 0.090 Uiso 1 1 calc R
C32 C 0.8694(11) 0.6254(14) 0.4473(7) 0.079(5) Uani 1 1 d .
H32 H 0.9282 0.6107 0.4562 0.095 Uiso 1 1 calc R
C33 C 0.7557(10) 0.5378(13) 0.4388(5) 0.060(4) Uani 1 1 d .
H33 H 0.7386 0.4629 0.4404 0.073 Uiso 1 1 calc R
C34 C 0.5102(9) 0.3112(6) 0.4001(3) 0.053(3) Uani 1 1 d G
C35 C 0.5610(11) 0.2995(9) 0.3581(4) 0.103(7) Uani 1 1 d G
H35 H 0.5991 0.3619 0.3425 0.124 Uiso 1 1 calc R
C36 C 0.5550(14) 0.1946(11) 0.3395(4) 0.122(9) Uani 1 1 d G
H36 H 0.5890 0.1867 0.3114 0.146 Uiso 1 1 calc R
C37 C 0.4981(15) 0.1013(8) 0.3628(5) 0.127(9) Uani 1 1 d G
H37 H 0.4940 0.0311 0.3503 0.152 Uiso 1 1 calc R
C38 C 0.4472(14) 0.1130(7) 0.4048(5) 0.146(11) Uani 1 1 d G
H38 H 0.4091 0.0506 0.4204 0.175 Uiso 1 1 calc R
C39 C 0.4532(11) 0.2180(8) 0.4234(4) 0.101(7) Uani 1 1 d G
H39 H 0.4192 0.2258 0.4515 0.121 Uiso 1 1 calc R
C40 C 0.4874(9) 0.4404(8) 0.4854(4) 0.036(2) Uani 1 1 d .
H40A H 0.4066 0.3832 0.4870 0.043 Uiso 1 1 calc R
H40B H 0.5366 0.4160 0.4997 0.043 Uiso 1 1 calc R
C41 C 0.7655(8) 0.4615(8) 0.1579(4) 0.030(2) Uani 1 1 d .
C42 C 0.6428(10) 0.4505(10) 0.2136(4) 0.046(3) Uani 1 1 d .
H42 H 0.6073 0.4730 0.2381 0.055 Uiso 1 1 calc R
C43 C 0.6147(10) 0.3441(9) 0.1944(5) 0.048(3) Uani 1 1 d .
H43 H 0.5538 0.2771 0.2020 0.057 Uiso 1 1 calc R
C44 C 0.6822(8) 0.2502(8) 0.1268(4) 0.037(2) Uani 1 1 d .
C45 C 0.6252(9) 0.2253(9) 0.0812(4) 0.044(3) Uani 1 1 d .
C46 C 0.6211(11) 0.1341(10) 0.0483(5) 0.057(3) Uani 1 1 d .
H46 H 0.5854 0.1157 0.0173 0.069 Uiso 1 1 calc R
C47 C 0.6688(13) 0.0717(11) 0.0612(6) 0.067(4) Uani 1 1 d .
H47 H 0.6675 0.0127 0.0385 0.080 Uiso 1 1 calc R
C48 C 0.7188(11) 0.0947(10) 0.1071(5) 0.057(3) Uani 1 1 d .
H48 H 0.7473 0.0484 0.1155 0.068 Uiso 1 1 calc R
C49 C 0.7278(9) 0.1868(8) 0.1416(4) 0.041(3) Uani 1 1 d .
C50 C 0.5648(11) 0.2888(11) 0.0679(6) 0.060(4) Uani 1 1 d .
H50 H 0.6065 0.3680 0.0865 0.071 Uiso 1 1 calc R
C51 C 0.4396(13) 0.2292(18) 0.0828(8) 0.105(7) Uani 1 1 d .
H51A H 0.3971 0.1514 0.0649 0.157 Uiso 1 1 calc R
H51B H 0.4013 0.2712 0.0762 0.157 Uiso 1 1 calc R
H51C H 0.4423 0.2278 0.1166 0.157 Uiso 1 1 calc R
C52 C 0.5620(16) 0.2952(15) 0.0157(6) 0.088(5) Uani 1 1 d .
H52A H 0.6383 0.3186 0.0052 0.132 Uiso 1 1 calc R
H52B H 0.5389 0.3507 0.0110 0.132 Uiso 1 1 calc R
H52C H 0.5070 0.2206 -0.0026 0.132 Uiso 1 1 calc R
C53 C 0.7803(11) 0.2075(10) 0.1913(5) 0.054(3) Uani 1 1 d .
H53 H 0.8004 0.2861 0.2070 0.065 Uiso 1 1 calc R
C54 C 0.6939(14) 0.1237(13) 0.2206(6) 0.082(5) Uani 1 1 d .
H54A H 0.6229 0.1273 0.2196 0.123 Uiso 1 1 calc R
H54B H 0.7270 0.1444 0.2534 0.123 Uiso 1 1 calc R
H54C H 0.6771 0.0464 0.2073 0.123 Uiso 1 1 calc R
C55 C 0.8911(13) 0.1988(12) 0.1935(6) 0.072(4) Uani 1 1 d .
H55A H 0.8708 0.1188 0.1871 0.108 Uiso 1 1 calc R
H55B H 0.9327 0.2349 0.2249 0.108 Uiso 1 1 calc R
H55C H 0.9398 0.2372 0.1697 0.108 Uiso 1 1 calc R
C56 C 0.7802(9) 0.6461(8) 0.1956(4) 0.036(2) Uani 1 1 d .
C57 C 0.8822(10) 0.7230(9) 0.2238(4) 0.046(3) Uani 1 1 d .
C58 C 0.9239(11) 0.8393(11) 0.2253(5) 0.057(3) Uani 1 1 d .
H58 H 0.9933 0.8934 0.2439 0.068 Uiso 1 1 calc R
C59 C 0.8637(12) 0.8765(10) 0.1994(5) 0.060(4) Uani 1 1 d .
H59 H 0.8934 0.9550 0.1998 0.072 Uiso 1 1 calc R
C60 C 0.7606(12) 0.7967(11) 0.1735(5) 0.058(3) Uani 1 1 d .
H60 H 0.7190 0.8225 0.1573 0.069 Uiso 1 1 calc R
C61 C 0.7152(10) 0.6797(10) 0.1701(5) 0.048(3) Uani 1 1 d .
C62 C 0.9439(13) 0.6856(13) 0.2555(6) 0.071(4) Uani 1 1 d .
H62 H 0.9194 0.6047 0.2417 0.085 Uiso 1 1 calc R
C63 C 1.0745(15) 0.7520(17) 0.2562(10) 0.136(10) Uani 1 1 d .
H63A H 1.0983 0.7183 0.2291 0.204 Uiso 1 1 calc R
H63B H 1.1095 0.7491 0.2854 0.204 Uiso 1 1 calc R
H63C H 1.0993 0.8311 0.2546 0.204 Uiso 1 1 calc R
C64 C 0.905(2) 0.6873(18) 0.3066(6) 0.116(8) Uani 1 1 d .
H64A H 0.8302 0.6198 0.3067 0.174 Uiso 1 1 calc R
H64B H 0.8987 0.7555 0.3167 0.174 Uiso 1 1 calc R
H64C H 0.9613 0.6877 0.3283 0.174 Uiso 1 1 calc R
C65 C 0.5983(11) 0.5975(11) 0.1406(6) 0.062(4) Uani 1 1 d .
H65 H 0.5913 0.5206 0.1346 0.074 Uiso 1 1 calc R
C66 C 0.5871(14) 0.6248(15) 0.0929(6) 0.076(4) Uani 1 1 d .
H66A H 0.5831 0.6949 0.0970 0.113 Uiso 1 1 calc R
H66B H 0.5173 0.5625 0.0745 0.113 Uiso 1 1 calc R
H66C H 0.6538 0.6348 0.0761 0.113 Uiso 1 1 calc R
C67 C 0.4996(12) 0.5893(15) 0.1711(7) 0.093(6) Uani 1 1 d .
H67A H 0.5068 0.6645 0.1799 0.139 Uiso 1 1 calc R
H67B H 0.5047 0.5615 0.1997 0.139 Uiso 1 1 calc R
H67C H 0.4255 0.5368 0.1529 0.139 Uiso 1 1 calc R
C68 C 1.1986(6) 0.6894(6) 0.1002(3) 0.050(3) Uani 1 1 d G
C69 C 1.2343(9) 0.7818(8) 0.0763(4) 0.107(7) Uani 1 1 d G
H69 H 1.1916 0.7733 0.0482 0.128 Uiso 1 1 calc R
C70 C 1.3338(11) 0.8869(7) 0.0945(5) 0.131(9) Uani 1 1 d G
H70 H 1.3577 0.9487 0.0785 0.157 Uiso 1 1 calc R
C71 C 1.3976(8) 0.8996(8) 0.1365(5) 0.114(8) Uani 1 1 d G
H71 H 1.4642 0.9699 0.1487 0.137 Uiso 1 1 calc R
C72 C 1.3619(9) 0.8072(12) 0.1604(4) 0.130(9) Uani 1 1 d G
H72 H 1.4046 0.8157 0.1885 0.156 Uiso 1 1 calc R
C73 C 1.2624(9) 0.7021(9) 0.1422(4) 0.101(6) Uani 1 1 d G
H73 H 1.2385 0.6404 0.1582 0.122 Uiso 1 1 calc R
C74 C 1.1096(9) 0.4435(10) 0.0716(4) 0.042(3) Uani 1 1 d .
C75 C 1.2197(10) 0.4612(11) 0.0612(5) 0.057(3) Uani 1 1 d .
H75 H 1.2789 0.5356 0.0599 0.069 Uiso 1 1 calc R
C76 C 1.2429(13) 0.3729(15) 0.0530(6) 0.074(4) Uani 1 1 d .
H76 H 1.3156 0.3863 0.0440 0.089 Uiso 1 1 calc R
C77 C 1.1612(14) 0.2654(13) 0.0579(6) 0.071(4) Uani 1 1 d .
H77 H 1.1796 0.2063 0.0536 0.086 Uiso 1 1 calc R
C78 C 1.0520(13) 0.2421(11) 0.0691(6) 0.065(4) Uani 1 1 d .
H78 H 0.9957 0.1678 0.0722 0.078 Uiso 1 1 calc R
C79 C 1.0272(11) 0.3324(10) 0.0759(5) 0.053(3) Uani 1 1 d .
H79 H 0.9530 0.3175 0.0834 0.064 Uiso 1 1 calc R
C80 C 1.0470(8) 0.5580(8) 0.0141(4) 0.038(2) Uani 1 1 d .
H80A H 1.0251 0.6163 0.0121 0.046 Uiso 1 1 calc R
H80B H 1.1201 0.5803 -0.0002 0.046 Uiso 1 1 calc R
C81 C 0.091(3) 0.134(2) 0.4280(13) 0.195(16) Uani 1 1 d .
H81A H 0.1074 0.1752 0.4013 0.235 Uiso 1 1 calc R
H81B H 0.1429 0.1887 0.4559 0.235 Uiso 1 1 calc R
C82 C 0.955(3) 0.863(2) 0.0718(13) 0.192(17) Uani 1 1 d .
H82A H 0.9280 0.8165 0.0966 0.230 Uiso 1 1 calc R
H82B H 0.9565 0.8142 0.0428 0.230 Uiso 1 1 calc R
Cl5 Cl -0.0529(8) 0.0883(7) 0.4402(4) 0.196(4) Uani 1 1 d .
Cl6 Cl 0.1190(14) 0.0321(12) 0.4152(10) 0.458(18) Uani 1 1 d .
Cl7 Cl 0.8571(10) 0.9101(7) 0.0603(4) 0.202(5) Uani 1 1 d .
Cl8 Cl 1.0883(13) 0.9690(12) 0.0891(10) 0.436(16) Uani 1 1 d .

loop_
_atom_site_aniso_label
_atom_site_aniso_U_11
_atom_site_aniso_U_22
_atom_site_aniso_U_33
_atom_site_aniso_U_23
_atom_site_aniso_U_13
_atom_site_aniso_U_12
Pd1 0.0296(4) 0.0289(4) 0.0364(4) 0.0048(3) 0.0070(3) 0.0144(3)
Pd2 0.0288(4) 0.0282(4) 0.0362(4) 0.0059(3) 0.0081(3) 0.0136(3)
P1 0.0349(13) 0.0341(13) 0.0383(15) 0.0038(11) 0.0079(11) 0.0197(11)
P2 0.0281(12) 0.0310(13) 0.0408(15) 0.0096(11) 0.0092(11) 0.0128(10)
Cl1 0.0408(13) 0.0625(18) 0.0479(17) 0.0230(14) 0.0163(12) 0.0252(13)
Cl2 0.0482(15) 0.0651(18) 0.0421(16) 0.0159(13) 0.0182(12) 0.0296(14)
Cl3 0.0498(15) 0.0615(17) 0.0481(17) 0.0187(14) 0.0109(13) 0.0356(14)
Cl4 0.0493(15) 0.0628(18) 0.0468(17) 0.0131(14) 0.0059(13) 0.0326(14)
N1 0.031(4) 0.029(4) 0.058(6) -0.003(4) 0.001(4) 0.012(4)
N2 0.032(4) 0.035(5) 0.045(5) 0.003(4) 0.004(4) 0.015(4)
N3 0.037(4) 0.032(4) 0.045(5) 0.013(4) 0.014(4) 0.020(4)
N4 0.041(4) 0.032(4) 0.043(5) 0.005(4) 0.015(4) 0.021(4)
C1 0.033(5) 0.038(5) 0.024(5) 0.014(4) 0.008(4) 0.020(4)
C2 0.050(6) 0.039(6) 0.058(8) 0.018(5) -0.010(5) 0.024(5)
C3 0.046(6) 0.042(6) 0.073(9) 0.017(6) -0.010(6) 0.019(5)
C4 0.036(5) 0.030(5) 0.044(6) 0.006(5) 0.000(5) 0.012(4)
C5 0.036(5) 0.045(6) 0.052(7) -0.005(5) 0.000(5) 0.015(5)
C6 0.054(7) 0.040(6) 0.081(10) -0.006(6) 0.007(7) 0.019(6)
C7 0.063(8) 0.032(6) 0.072(9) 0.015(6) 0.008(7) 0.012(6)
C8 0.046(6) 0.043(6) 0.058(8) 0.011(6) 0.012(6) 0.012(5)
C9 0.036(5) 0.035(5) 0.049(7) 0.005(5) 0.004(5) 0.013(4)
C10 0.045(7) 0.049(7) 0.080(10) -0.009(7) 0.021(7) 0.011(6)
C11 0.061(10) 0.086(13) 0.26(3) -0.029(16) 0.043(15) 0.036(10)
C12 0.078(11) 0.142(18) 0.067(12) 0.011(11) 0.031(10) 0.006(11)
C13 0.041(6) 0.050(7) 0.089(11) -0.003(7) 0.017(7) 0.017(6)
C14 0.070(9) 0.112(13) 0.071(11) 0.005(9) 0.021(8) 0.052(9)
C15 0.082(10) 0.080(11) 0.127(16) 0.014(10) 0.016(11) 0.059(9)
C16 0.036(5) 0.031(5) 0.042(6) 0.007(4) 0.003(4) 0.015(4)
C17 0.046(6) 0.035(6) 0.060(8) 0.001(5) 0.010(6) 0.019(5)
C18 0.068(8) 0.049(7) 0.049(8) 0.002(6) 0.010(6) 0.027(6)
C19 0.053(7) 0.046(7) 0.074(10) -0.010(7) -0.007(7) 0.014(6)
C20 0.037(6) 0.043(7) 0.075(9) 0.005(6) 0.003(6) 0.010(5)
C21 0.040(5) 0.030(5) 0.056(7) 0.009(5) 0.009(5) 0.016(5)
C22 0.056(7) 0.038(6) 0.070(9) 0.010(6) 0.026(7) 0.017(5)
C23 0.114(13) 0.075(10) 0.076(11) 0.020(8) 0.051(11) 0.045(10)
C24 0.078(10) 0.112(14) 0.131(17) 0.066(12) 0.044(11) 0.068(10)
C25 0.055(7) 0.039(6) 0.060(8) 0.020(6) 0.020(6) 0.016(5)
C26 0.115(13) 0.073(10) 0.066(10) 0.024(8) 0.026(10) 0.047(10)
C27 0.057(8) 0.064(9) 0.088(11) 0.029(8) 0.035(8) 0.025(7)
C28 0.034(5) 0.046(6) 0.039(6) 0.004(5) 0.009(5) 0.016(5)
C29 0.044(6) 0.052(7) 0.069(9) 0.003(6) 0.003(6) 0.020(6)
C30 0.068(8) 0.035(6) 0.082(11) 0.015(6) 0.010(8) 0.015(6)
C31 0.040(7) 0.077(10) 0.084(11) 0.009(9) 0.012(7) 0.013(7)
C32 0.042(7) 0.085(11) 0.114(14) 0.018(10) 0.018(8) 0.034(7)
C33 0.042(6) 0.079(9) 0.064(9) 0.010(7) 0.012(6) 0.034(6)
C34 0.054(7) 0.052(7) 0.060(8) -0.005(6) 0.004(6) 0.036(6)
C35 0.150(17) 0.094(13) 0.090(14) 0.005(10) 0.048(13) 0.083(13)
C36 0.19(2) 0.104(15) 0.116(17) 0.005(13) 0.053(17) 0.109(17)
C37 0.17(2) 0.082(14) 0.14(2) -0.018(13) 0.022(17) 0.086(15)
C38 0.21(3) 0.040(9) 0.17(2) 0.016(12) 0.06(2) 0.056(13)
C39 0.144(16) 0.042(8) 0.125(16) 0.015(9) 0.047(14) 0.051(10)
C40 0.045(5) 0.037(6) 0.032(5) 0.008(4) 0.006(4) 0.024(5)
C41 0.040(5) 0.023(4) 0.038(6) 0.018(4) 0.004(4) 0.020(4)
C42 0.061(7) 0.046(6) 0.043(7) 0.014(5) 0.025(6) 0.033(6)
C43 0.048(6) 0.039(6) 0.057(8) 0.020(5) 0.028(6) 0.019(5)
C44 0.031(5) 0.028(5) 0.047(7) 0.002(4) 0.010(5) 0.013(4)
C45 0.044(6) 0.033(5) 0.052(7) 0.007(5) 0.008(5) 0.016(5)
C46 0.068(8) 0.047(7) 0.049(8) -0.002(6) -0.005(6) 0.025(6)
C47 0.083(9) 0.047(7) 0.074(10) -0.007(7) 0.006(8) 0.040(7)
C48 0.064(7) 0.043(7) 0.071(9) 0.006(6) 0.004(7) 0.034(6)
C49 0.040(5) 0.028(5) 0.054(7) 0.007(5) 0.009(5) 0.016(4)
C50 0.051(7) 0.042(7) 0.080(10) 0.008(6) -0.001(7) 0.020(6)
C51 0.062(9) 0.129(16) 0.145(19) 0.046(14) 0.011(11) 0.058(11)
C52 0.101(12) 0.082(11) 0.070(11) 0.011(9) -0.026(9) 0.037(10)
C53 0.054(7) 0.040(6) 0.064(9) 0.012(6) 0.008(6) 0.018(5)
C54 0.083(10) 0.068(10) 0.078(11) 0.031(8) 0.016(9) 0.019(8)
C55 0.079(9) 0.056(8) 0.098(12) 0.030(8) -0.004(9) 0.042(7)
C56 0.046(6) 0.028(5) 0.043(6) 0.007(4) 0.013(5) 0.024(4)
C57 0.059(7) 0.037(6) 0.052(7) 0.007(5) 0.008(6) 0.032(5)
C58 0.054(7) 0.045(7) 0.065(9) 0.002(6) 0.002(6) 0.023(6)
C59 0.080(9) 0.032(6) 0.063(9) 0.012(6) 0.009(7) 0.022(6)
C60 0.076(8) 0.059(8) 0.052(8) 0.010(6) 0.000(7) 0.045(7)
C61 0.050(6) 0.042(6) 0.055(8) -0.001(5) 0.012(6) 0.027(5)
C62 0.078(9) 0.064(9) 0.073(10) -0.015(7) -0.022(8) 0.045(8)
C63 0.080(12) 0.087(13) 0.23(3) -0.021(16) -0.061(15) 0.053(11)
C64 0.23(2) 0.128(16) 0.051(10) 0.015(10) -0.021(13) 0.131(18)
C65 0.058(7) 0.051(7) 0.084(11) 0.000(7) -0.002(7) 0.036(6)
C66 0.078(9) 0.095(12) 0.068(10) 0.026(9) -0.008(8) 0.051(9)
C67 0.054(8) 0.085(12) 0.132(17) 0.007(11) 0.012(9) 0.033(8)
C68 0.032(5) 0.041(6) 0.063(8) 0.005(6) 0.009(5) 0.010(5)
C69 0.101(13) 0.047(9) 0.111(15) 0.009(9) -0.022(12) -0.008(9)
C70 0.114(16) 0.051(10) 0.15(2) 0.010(12) -0.012(16) -0.015(10)
C71 0.071(11) 0.078(13) 0.122(18) -0.006(12) -0.021(12) -0.011(9)
C72 0.078(12) 0.130(19) 0.112(18) -0.006(15) -0.037(12) 0.006(12)
C73 0.073(10) 0.095(13) 0.079(12) 0.011(10) -0.028(9) 0.000(9)
C74 0.039(5) 0.048(6) 0.039(6) 0.005(5) 0.009(5) 0.022(5)
C75 0.037(6) 0.059(8) 0.084(10) 0.016(7) 0.013(6) 0.029(6)
C76 0.061(8) 0.098(12) 0.087(12) 0.019(9) 0.013(8) 0.057(9)
C77 0.094(11) 0.063(9) 0.090(12) 0.026(8) 0.012(9) 0.061(9)
C78 0.082(9) 0.040(7) 0.079(10) 0.017(7) 0.014(8) 0.033(7)
C79 0.052(7) 0.039(6) 0.066(9) 0.009(6) 0.017(6) 0.020(5)
C80 0.031(5) 0.034(5) 0.045(6) 0.009(5) 0.012(5) 0.012(4)
C81 0.18(3) 0.087(17) 0.25(4) 0.08(2) -0.08(3) -0.003(17)
C82 0.27(4) 0.072(15) 0.24(4) 0.053(19) 0.12(3) 0.08(2)
Cl5 0.162(7) 0.132(6) 0.206(9) 0.046(6) -0.034(7) 0.000(5)
Cl6 0.287(17) 0.174(11) 0.95(5) 0.23(2) 0.22(3) 0.103(12)
Cl7 0.307(12) 0.125(6) 0.213(10) 0.054(6) 0.113(9) 0.130(7)
Cl8 0.246(14) 0.175(11) 0.91(5) 0.23(2) 0.13(2) 0.084(11)

loop_
_atom_type_symbol
_atom_type_description
_atom_type_scat_dispersion_real
_atom_type_scat_dispersion_imag
_atom_type_scat_source
C C 0.0033 0.0016 'International Tables Vol C Tables 4.2.6.8 and 6.1.1.4'
H H 0.0000 0.0000 'International Tables Vol C Tables 4.2.6.8 and 6.1.1.4'
N N 0.0061 0.0033 'International Tables Vol C Tables 4.2.6.8 and 6.1.1.4'
P P 0.1023 0.0942 'International Tables Vol C Tables 4.2.6.8 and 6.1.1.4'
Cl Cl 0.1484 0.1585 'International Tables Vol C Tables 4.2.6.8 and 6.1.1.4'
Pd Pd -0.9988 1.0072 'International Tables Vol C Tables 4.2.6.8 and 6.1.1.4'

loop_
_geom_angle_atom_site_label_1
_geom_angle_atom_site_label_2
_geom_angle_atom_site_label_3
_geom_angle
_geom_angle_site_symmetry_1
C1 Pd1 P1 174.0(3) .
C1 Pd1 Cl1 91.8(3) .
P1 Pd1 Cl1 92.40(11) .
C1 Pd1 Cl2 88.0(3) .
P1 Pd1 Cl2 88.28(11) .
Cl1 Pd1 Cl2 174.16(11) .
C41 Pd2 Cl3 90.7(3) .
C41 Pd2 Cl4 89.2(3) .
Cl3 Pd2 Cl4 174.11(11) .
C41 Pd2 P2 174.3(3) .
Cl3 Pd2 P2 92.53(11) .
Cl4 Pd2 P2 88.13(11) .
C34 P1 C28 105.5(5) .
C34 P1 C40 103.1(5) .
C28 P1 C40 101.8(5) .
C34 P1 Pd1 115.8(4) .
C28 P1 Pd1 113.8(4) .
C40 P1 Pd1 115.3(4) .
C74 P2 C68 106.6(5) .
C74 P2 C80 100.9(5) .
C68 P2 C80 103.6(4) .
C74 P2 Pd2 113.5(4) .
C68 P2 Pd2 115.1(3) .
C80 P2 Pd2 115.6(3) .
C1 N1 C3 110.1(9) .
C1 N1 C4 124.7(10) .
C3 N1 C4 124.7(10) .
C1 N2 C2 109.9(8) .
C1 N2 C16 125.4(9) .
C2 N2 C16 124.2(9) .
C41 N3 C43 109.8(8) .
C41 N3 C44 124.2(8) .
C43 N3 C44 125.0(8) .
C41 N4 C42 110.4(8) .
C41 N4 C56 123.9(8) .
C42 N4 C56 125.0(8) .
N1 C1 N2 106.3(9) .
N1 C1 Pd1 130.5(8) .
N2 C1 Pd1 122.7(7) .
C3 C2 N2 106.1(10) .
C2 C3 N1 107.5(11) .
C5 C4 C9 123.2(9) .
C5 C4 N1 119.7(9) .
C9 C4 N1 117.1(9) .
C4 C5 C6 117.4(10) .
C4 C5 C10 122.0(10) .
C6 C5 C10 120.5(10) .
C7 C6 C5 121.0(11) .
C8 C7 C6 120.7(11) .
C7 C8 C9 121.3(11) .
C8 C9 C4 116.5(10) .
C8 C9 C13 119.6(10) .
C4 C9 C13 123.9(10) .
C12 C10 C5 110.4(12) .
C12 C10 C11 111.9(16) .
C5 C10 C11 110.8(15) .
C14 C13 C15 110.9(12) .
C14 C13 C9 113.6(13) .
C15 C13 C9 109.4(12) .
C21 C16 C17 122.2(10) .
C21 C16 N2 119.7(9) .
C17 C16 N2 118.1(9) .
C18 C17 C16 117.1(10) .
C18 C17 C22 121.2(11) .
C16 C17 C22 121.5(11) .
C19 C18 C17 121.4(12) .
C18 C19 C20 120.0(12) .
C21 C20 C19 121.9(11) .
C20 C21 C16 117.3(11) .
C20 C21 C25 120.5(10) .
C16 C21 C25 122.2(10) .
C24 C22 C17 111.3(11) .
C24 C22 C23 110.7(13) .
C17 C22 C23 112.3(14) .
C21 C25 C27 112.0(12) .
C21 C25 C26 109.5(10) .
C27 C25 C26 110.5(11) .
C33 C28 C29 119.2(11) .
C33 C28 P1 123.4(10) .
C29 C28 P1 117.3(9) .
C28 C29 C30 120.2(13) .
C31 C30 C29 118.9(13) .
C32 C31 C30 120.5(13) .
C31 C32 C33 119.5(15) .
C28 C33 C32 121.6(14) .
C35 C34 C39 120.0 .
C35 C34 P1 119.3(5) .
C39 C34 P1 120.7(5) .
C36 C35 C34 120.0 .
C35 C36 C37 120.0 .
C38 C37 C36 120.0 .
C39 C38 C37 120.0 .
C38 C39 C34 120.0 .
C40 C40 P1 111.5(10) 2_666
N4 C41 N3 105.0(8) .
N4 C41 Pd2 130.5(7) .
N3 C41 Pd2 123.4(6) .
C43 C42 N4 107.2(9) .
C42 C43 N3 107.5(9) .
C49 C44 C45 124.1(10) .
C49 C44 N3 118.7(10) .
C45 C44 N3 117.2(10) .
C44 C45 C46 116.9(11) .
C44 C45 C50 122.6(10) .
C46 C45 C50 120.4(12) .
C47 C46 C45 120.6(14) .
C46 C47 C48 120.8(12) .
C47 C48 C49 121.3(12) .
C44 C49 C48 116.0(12) .
C44 C49 C53 124.2(10) .
C48 C49 C53 119.7(11) .
C52 C50 C45 114.0(13) .
C52 C50 C51 110.0(14) .
C45 C50 C51 108.4(12) .
C49 C53 C55 114.0(11) .
C49 C53 C54 111.3(11) .
C55 C53 C54 108.0(13) .
C57 C56 C61 123.4(10) .
C57 C56 N4 120.4(10) .
C61 C56 N4 116.2(10) .
C56 C57 C58 117.8(12) .
C56 C57 C62 122.6(11) .
C58 C57 C62 119.5(12) .
C57 C58 C59 120.8(12) .
C60 C59 C58 119.1(12) .
C59 C60 C61 122.8(13) .
C60 C61 C56 116.1(11) .
C60 C61 C65 118.8(12) .
C56 C61 C65 125.1(11) .
C63 C62 C57 113.5(16) .
C63 C62 C64 111.6(18) .
C57 C62 C64 111.4(12) .
C66 C65 C61 114.6(13) .
C66 C65 C67 112.7(13) .
C61 C65 C67 109.0(12) .
C69 C68 C73 120.0 .
C69 C68 P2 120.3(6) .
C73 C68 P2 119.7(6) .
C70 C69 C68 120.0 .
C69 C70 C71 120.0 .
C72 C71 C70 120.0 .
C73 C72 C71 120.0 .
C72 C73 C68 120.0 .
C79 C74 C75 116.5(11) .
C79 C74 P2 119.0(8) .
C75 C74 P2 124.4(9) .
C76 C75 C74 121.7(13) .
C77 C76 C75 120.5(12) .
C76 C77 C78 121.0(12) .
C77 C78 C79 118.3(12) .
C74 C79 C78 121.9(11) .
C80 C80 P2 111.8(10) 2_765
Cl6 C81 Cl5 113.4(15) .
Cl8 C82 Cl7 113.4(14) .

loop_
_geom_bond_atom_site_label_1
_geom_bond_atom_site_label_2
_geom_bond_distance
_geom_bond_site_symmetry_2
Pd1 C1 2.032(10) .
Pd1 P1 2.288(3) .
Pd1 Cl1 2.289(3) .
Pd1 Cl2 2.309(3) .
Pd2 C41 2.036(9) .
Pd2 Cl3 2.274(3) .
Pd2 Cl4 2.294(3) .
Pd2 P2 2.307(3) .
P1 C34 1.815(7) .
P1 C28 1.818(10) .
P1 C40 1.818(10) .
P2 C74 1.788(12) .
P2 C68 1.813(7) .
P2 C80 1.821(12) .
N1 C1 1.315(13) .
N1 C3 1.389(16) .
N1 C4 1.447(13) .
N2 C1 1.351(13) .
N2 C2 1.387(15) .
N2 C16 1.449(13) .
N3 C41 1.353(12) .
N3 C43 1.379(12) .
N3 C44 1.466(12) .
N4 C41 1.338(12) .
N4 C42 1.380(13) .
N4 C56 1.444(12) .
C2 C3 1.331(16) .
C4 C5 1.379(15) .
C4 C9 1.402(14) .
C5 C6 1.384(16) .
C5 C10 1.524(16) .
C6 C7 1.368(17) .
C7 C8 1.365(17) .
C8 C9 1.387(15) .
C9 C13 1.523(15) .
C10 C12 1.49(3) .
C10 C11 1.54(2) .
C13 C14 1.51(2) .
C13 C15 1.52(2) .
C16 C21 1.400(14) .
C16 C17 1.412(15) .
C17 C18 1.381(17) .
C17 C22 1.520(15) .
C18 C19 1.373(17) .
C19 C20 1.378(19) .
C20 C21 1.370(16) .
C21 C25 1.514(16) .
C22 C24 1.49(2) .
C22 C23 1.54(2) .
C25 C27 1.533(18) .
C25 C26 1.54(2) .
C28 C33 1.340(18) .
C28 C29 1.381(17) .
C29 C30 1.382(17) .
C30 C31 1.38(2) .
C31 C32 1.36(2) .
C32 C33 1.368(19) .
C34 C35 1.3900 .
C34 C39 1.3900 .
C35 C36 1.3900 .
C36 C37 1.3900 .
C37 C38 1.3900 .
C38 C39 1.3900 .
C40 C40 1.555(18) 2_666
C42 C43 1.310(15) .
C44 C49 1.371(16) .
C44 C45 1.394(17) .
C45 C46 1.394(15) .
C45 C50 1.508(18) .
C46 C47 1.36(2) .
C47 C48 1.37(2) .
C48 C49 1.404(15) .
C49 C53 1.485(18) .
C50 C52 1.49(2) .
C50 C51 1.538(19) .
C53 C55 1.522(18) .
C53 C54 1.523(18) .
C56 C57 1.369(16) .
C56 C61 1.392(17) .
C57 C58 1.378(16) .
C57 C62 1.50(2) .
C58 C59 1.38(2) .
C59 C60 1.359(19) .
C60 C61 1.373(17) .
C61 C65 1.522(18) .
C62 C63 1.50(2) .
C62 C64 1.54(2) .
C65 C66 1.48(2) .
C65 C67 1.533(19) .
C68 C69 1.3900 .
C68 C73 1.3900 .
C69 C70 1.3900 .
C70 C71 1.3900 .
C71 C72 1.3900 .
C72 C73 1.3900 .
C74 C79 1.382(15) .
C74 C75 1.390(14) .
C75 C76 1.352(19) .
C76 C77 1.35(2) .
C77 C78 1.365(19) .
C78 C79 1.392(17) .
C80 C80 1.519(19) 2_765
C81 Cl6 1.58(3) .
C81 Cl5 1.74(3) .
C82 Cl8 1.63(3) .
C82 Cl7 1.75(3) .
